data_2211427
loop_
_publ_author_name
'Han, Jian-Rong'
'Wang, Xiao-Feng'
'Zhen, Xiao-Li'
'Tian, Xia'
'Liu, Shou-Xin'

_publ_section_title
;(<i>E</i>)-<i>N</i>'-(4-Benzoyloxy-3-methoxybenzylidene)-2-methoxybenzohydrazide
 monohydrate
;
_journal_coeditor_code HB2196
_journal_issue 12
_journal_name_full 'Acta Crystallographica Section E'
_journal_page_first o5572
_journal_page_last o5573
_journal_paper_doi 10.1107/S1600536806047519
_journal_volume 62
_journal_year 2006
_chemical_formula_iupac 'C23 H20 N2 O5, H2 O'
_chemical_formula_moiety 'C23 H20 N2 O5, H2 O'
_chemical_formula_sum 'C23 H22 N2 O6'
_chemical_formula_weight 422.43
_chemical_name_systematic
;
(E)-2-Methoxy-N'-[(3-methoxy-4-benzoyloxy)benzylidene]benzohydrazide
monohydrate
;
_space_group_IT_number 14
_symmetry_cell_setting monoclinic
_symmetry_space_group_name_Hall '-P 2ybc'
_symmetry_space_group_name_H-M 'P 1 21/c 1'
_atom_sites_solution_hydrogens geom
_atom_sites_solution_primary direct
_atom_sites_solution_secondary difmap
_audit_creation_method SHELXL-97
_cell_angle_alpha 90.00
_cell_angle_beta 91.045(4)
_cell_angle_gamma 90.00
_cell_formula_units_Z 4
_cell_length_a 7.9685(15)
_cell_length_b 18.584(3)
_cell_length_c 14.205(3)
_cell_measurement_reflns_used 1909
_cell_measurement_temperature 294(2)
_cell_measurement_theta_max 21.30
_cell_measurement_theta_min 2.56
_cell_volume 2103.2(7)
_computing_cell_refinement 'SAINT (Bruker, 1999)'
_computing_data_collection 'SMART (Bruker, 1999)'
_computing_data_reduction SAINT
_computing_molecular_graphics 'SHELXTL (Sheldrick, 1997b)'
_computing_publication_material SHELXTL
_computing_structure_refinement 'SHELXL97 (Sheldrick, 1997a)'
_computing_structure_solution 'SHELXS97 (Sheldrick, 1997a)'
_diffrn_ambient_temperature 294(2)
_diffrn_measured_fraction_theta_full 0.994
_diffrn_measured_fraction_theta_max 0.994
_diffrn_measurement_device_type 'Bruker SMART APEX CCD area-detector'
_diffrn_measurement_method \w
_diffrn_radiation_monochromator graphite
_diffrn_radiation_source 'fine-focus sealed tube'
_diffrn_radiation_type MoK\a
_diffrn_radiation_wavelength 0.71073
_diffrn_reflns_av_R_equivalents 0.0500
_diffrn_reflns_av_sigmaI/netI 0.0680
_diffrn_reflns_limit_h_max 9
_diffrn_reflns_limit_h_min -9
_diffrn_reflns_limit_k_max 23
_diffrn_reflns_limit_k_min -16
_diffrn_reflns_limit_l_max 17
_diffrn_reflns_limit_l_min -14
_diffrn_reflns_number 11792
_diffrn_reflns_theta_full 26.40
_diffrn_reflns_theta_max 26.40
_diffrn_reflns_theta_min 1.80
_diffrn_standards_number 0
_exptl_absorpt_coefficient_mu 0.097
_exptl_absorpt_correction_T_max 0.981
_exptl_absorpt_correction_T_min 0.963
_exptl_absorpt_correction_type multi-scan
_exptl_absorpt_process_details '(SADABS; Sheldrick, 1996)'
_exptl_crystal_colour 'pale yellow'
_exptl_crystal_density_diffrn 1.334
_exptl_crystal_density_method 'not measured'
_exptl_crystal_description block
_exptl_crystal_F_000 888
_exptl_crystal_size_max 0.22
_exptl_crystal_size_mid 0.20
_exptl_crystal_size_min 0.20
_refine_diff_density_max 0.189
_refine_diff_density_min -0.182
_refine_ls_extinction_method none
_refine_ls_goodness_of_fit_ref 1.027
_refine_ls_hydrogen_treatment constr
_refine_ls_matrix_type full
_refine_ls_number_parameters 282
_refine_ls_number_reflns 4281
_refine_ls_number_restraints 3
_refine_ls_restrained_S_all 1.027
_refine_ls_R_factor_all 0.1391
_refine_ls_R_factor_gt 0.0467
_refine_ls_shift/su_max 0.003
_refine_ls_shift/su_mean 0.001
_refine_ls_structure_factor_coef Fsqd
_refine_ls_weighting_details 'calc w=1/[\s^2^(Fo^2^)+(0.04P)^2^] where P=(Fo^2^+2Fc^2^)/3'
_refine_ls_weighting_scheme calc
_refine_ls_wR_factor_gt 0.0909
_refine_ls_wR_factor_ref 0.1142
_reflns_number_gt 1915
_reflns_number_total 4281
_reflns_threshold_expression I>2\s(I)
_cod_data_source_file hb2196.cif
_cod_data_source_block I
_cod_depositor_comments
;
The following automatic conversions were performed:
'_symmetry_cell_setting' value 'Monoclinic' changed to 'monoclinic'
according to '/home/saulius/struct/CIF-dictionaries/cif_core.dic'
dictionary named 'cif_core.dic' version 2.4.1 from 2010-06-29.

Automatic conversion script
Id: cif_fix_enum 1527 2010-12-29 10:47:43Z saulius 

The following automatic conversions were performed:

'_symmetry_cell_setting' value 'Monoclinic' changed to 'monoclinic'
according to /home/saulius/struct/CIF-dictionaries/cif_core.dic
dictionary named 'cif_core.dic' version 2.4.1 from 2010-06-29.

Automatic conversion script
Id: cif_fix_values 1715 2011-07-08 13:25:40Z adriana 
;
_cod_original_sg_symbol_H-M 'P 21/c'
_cod_database_code 2211427
_cod_database_fobs_code 2211427

loop_
_symmetry_equiv_pos_as_xyz
'x, y, z'
'-x, y+1/2, -z+1/2'
'-x, -y, -z'
'x, -y-1/2, z-1/2'

loop_
_atom_site_type_symbol
_atom_site_label
_atom_site_fract_x
_atom_site_fract_y
_atom_site_fract_z
_atom_site_U_iso_or_equiv
_atom_site_adp_type
_atom_site_calc_flag
_atom_site_refinement_flags
_atom_site_occupancy
O O1 0.9451(2) 0.62028(9) -0.11615(11) 0.0676(5) Uani d . 1
O O2 0.71831(19) 0.58742(8) -0.03682(11) 0.0634(5) Uani d . 1
O O3 0.6881(2) 0.72976(10) -0.00990(12) 0.0720(5) Uani d . 1
O O4 1.1086(3) 0.60543(9) 0.52451(12) 0.0923(6) Uani d . 1
O O5 1.24028(19) 0.81997(8) 0.51866(11) 0.0597(5) Uani d . 1
N N1 1.0246(2) 0.67207(10) 0.36570(14) 0.0538(5) Uani d . 1
N N2 1.0955(2) 0.70756(9) 0.44153(13) 0.0521(5) Uani d . 1
H H2 1.1098 0.7534 0.4399 0.063 Uiso calc R 1
C C1 0.5699(3) 0.52482(11) -0.19102(17) 0.0534(6) Uani d . 1
H H1 0.5155 0.5237 -0.1337 0.064 Uiso calc R 1
C C2 0.4957(3) 0.49355(12) -0.2692(2) 0.0663(7) Uani d . 1
H H2A 0.3911 0.4717 -0.2649 0.080 Uiso calc R 1
C C3 0.5770(4) 0.49477(14) -0.3534(2) 0.0797(9) Uani d . 1
H H3 0.5274 0.4735 -0.4062 0.096 Uiso calc R 1
C C4 0.7306(4) 0.52714(15) -0.3603(2) 0.0804(9) Uani d . 1
H H4 0.7846 0.5280 -0.4178 0.097 Uiso calc R 1
C C5 0.8055(3) 0.55848(12) -0.28242(19) 0.0652(7) Uani d . 1
H H5 0.9104 0.5800 -0.2873 0.078 Uiso calc R 1
C C6 0.7252(3) 0.55808(11) -0.19724(16) 0.0469(6) Uani d . 1
C C7 0.8101(3) 0.59216(12) -0.11557(17) 0.0484(6) Uani d . 1
C C8 0.7869(3) 0.61894(14) 0.04522(17) 0.0537(6) Uani d . 1
C C9 0.8634(3) 0.57585(13) 0.11126(18) 0.0629(7) Uani d . 1
H H9 0.8739 0.5268 0.1000 0.076 Uiso calc R 1
C C10 0.9252(3) 0.60480(13) 0.19456(16) 0.0599(7) Uani d . 1
H H10 0.9786 0.5756 0.2390 0.072 Uiso calc R 1
C C11 0.9065(3) 0.67801(13) 0.21114(16) 0.0486(6) Uani d . 1
C C12 0.8289(3) 0.72149(12) 0.14365(17) 0.0529(6) Uani d . 1
H H12 0.8183 0.7706 0.1546 0.063 Uiso calc R 1
C C13 0.7672(3) 0.69232(14) 0.06009(17) 0.0530(6) Uani d . 1
C C14 0.6622(3) 0.80473(14) 0.00435(19) 0.0763(8) Uani d . 1
H H14A 0.5972 0.8118 0.0598 0.114 Uiso calc R 1
H H14B 0.6032 0.8246 -0.0492 0.114 Uiso calc R 1
H H14C 0.7687 0.8283 0.0120 0.114 Uiso calc R 1
C C15 0.9742(3) 0.71078(12) 0.29746(17) 0.0514(6) Uani d . 1
H H15 0.9804 0.7606 0.3023 0.062 Uiso calc R 1
C C16 1.1425(3) 0.66951(13) 0.51857(17) 0.0533(6) Uani d . 1
C C17 1.2331(3) 0.70788(12) 0.59626(16) 0.0460(6) Uani d . 1
C C18 1.2756(3) 0.66660(13) 0.67498(18) 0.0630(7) Uani d . 1
H H18 1.2451 0.6183 0.6761 0.076 Uiso calc R 1
C C19 1.3609(4) 0.69509(17) 0.75086(19) 0.0751(8) Uani d . 1
H H19 1.3872 0.6666 0.8029 0.090 Uiso calc R 1
C C20 1.4072(3) 0.76627(18) 0.7491(2) 0.0781(8) Uani d . 1
H H20 1.4663 0.7858 0.8001 0.094 Uiso calc R 1
C C21 1.3673(3) 0.80902(13) 0.67302(18) 0.0621(7) Uani d . 1
H H21 1.3981 0.8573 0.6730 0.075 Uiso calc R 1
C C22 1.2817(3) 0.78026(12) 0.59672(17) 0.0477(6) Uani d . 1
C C23 1.2862(3) 0.89352(12) 0.51519(17) 0.0684(7) Uani d . 1
H H23A 1.2346 0.9189 0.5659 0.103 Uiso calc R 1
H H23B 1.2491 0.9138 0.4562 0.103 Uiso calc R 1
H H23C 1.4060 0.8978 0.5210 0.103 Uiso calc R 1
O O6 0.8341(2) 0.53234(9) 0.39921(12) 0.0940(6) Uani d D 1
H H6A 0.8514 0.4897 0.4223 0.113 Uiso d RD 1
H H6B 0.9123 0.5628 0.4133 0.113 Uiso d RD 1

loop_
_atom_site_aniso_label
_atom_site_aniso_U_11
_atom_site_aniso_U_22
_atom_site_aniso_U_33
_atom_site_aniso_U_12
_atom_site_aniso_U_13
_atom_site_aniso_U_23
O1 0.0579(11) 0.0831(12) 0.0620(12) -0.0204(10) 0.0036(9) -0.0061(9)
O2 0.0626(11) 0.0805(12) 0.0472(11) -0.0255(9) 0.0068(9) -0.0224(9)
O3 0.0794(13) 0.0740(13) 0.0618(12) 0.0036(10) -0.0197(10) -0.0122(10)
O4 0.1435(18) 0.0444(11) 0.0879(15) -0.0215(11) -0.0313(13) 0.0092(9)
O5 0.0751(12) 0.0402(10) 0.0630(12) -0.0089(8) -0.0208(9) 0.0053(8)
N1 0.0628(13) 0.0517(12) 0.0467(13) -0.0143(10) -0.0022(11) -0.0076(11)
N2 0.0661(14) 0.0431(12) 0.0470(13) -0.0118(10) -0.0054(11) -0.0046(10)
C1 0.0601(17) 0.0525(15) 0.0474(16) 0.0013(13) -0.0073(13) -0.0042(12)
C2 0.0721(19) 0.0640(17) 0.062(2) -0.0055(14) -0.0212(16) -0.0044(14)
C3 0.111(3) 0.075(2) 0.052(2) 0.0005(18) -0.0167(19) -0.0112(14)
C4 0.104(3) 0.091(2) 0.0467(19) 0.0029(19) 0.0092(18) -0.0058(16)
C5 0.0695(18) 0.0720(18) 0.0544(18) -0.0007(14) 0.0062(16) -0.0047(14)
C6 0.0553(16) 0.0392(14) 0.0459(16) 0.0060(11) -0.0027(13) -0.0002(11)
C7 0.0561(17) 0.0431(14) 0.0461(16) -0.0009(12) 0.0019(14) -0.0025(11)
C8 0.0553(16) 0.0631(18) 0.0428(16) -0.0206(13) 0.0069(13) -0.0160(14)
C9 0.083(2) 0.0526(16) 0.0532(17) -0.0174(14) 0.0077(15) -0.0092(14)
C10 0.0797(19) 0.0509(16) 0.0489(16) -0.0107(13) -0.0013(14) -0.0048(13)
C11 0.0495(15) 0.0526(16) 0.0440(16) -0.0133(12) 0.0051(12) -0.0073(12)
C12 0.0524(15) 0.0523(15) 0.0541(17) -0.0094(12) 0.0030(13) -0.0093(13)
C13 0.0456(15) 0.0662(18) 0.0471(16) -0.0093(12) -0.0014(13) -0.0058(14)
C14 0.0725(19) 0.080(2) 0.076(2) 0.0103(15) -0.0145(16) -0.0015(15)
C15 0.0531(15) 0.0528(16) 0.0483(16) -0.0106(12) 0.0021(13) -0.0058(13)
C16 0.0621(16) 0.0440(15) 0.0537(17) -0.0050(13) 0.0004(13) -0.0004(13)
C17 0.0441(14) 0.0464(15) 0.0475(15) 0.0033(11) -0.0003(12) 0.0012(12)
C18 0.0696(18) 0.0609(17) 0.0584(18) 0.0084(13) -0.0022(15) 0.0088(14)
C19 0.080(2) 0.094(2) 0.0509(19) 0.0137(17) -0.0119(16) 0.0120(16)
C20 0.073(2) 0.105(2) 0.056(2) 0.0017(18) -0.0189(15) -0.0116(17)
C21 0.0611(17) 0.0662(17) 0.0586(18) -0.0026(13) -0.0120(14) -0.0076(15)
C22 0.0432(14) 0.0526(16) 0.0471(16) 0.0054(12) -0.0033(12) -0.0014(13)
C23 0.0701(18) 0.0485(16) 0.086(2) -0.0123(13) -0.0112(15) 0.0079(13)
O6 0.1101(15) 0.0776(13) 0.0934(15) -0.0270(11) -0.0208(12) 0.0167(10)

loop_
_atom_type_symbol
_atom_type_description
_atom_type_scat_dispersion_real
_atom_type_scat_dispersion_imag
_atom_type_scat_source
C C 0.0033 0.0016 'International Tables Vol C Tables 4.2.6.8 and 6.1.1.4'
H H 0.0000 0.0000 'International Tables Vol C Tables 4.2.6.8 and 6.1.1.4'
N N 0.0061 0.0033 'International Tables Vol C Tables 4.2.6.8 and 6.1.1.4'
O O 0.0106 0.0060 'International Tables Vol C Tables 4.2.6.8 and 6.1.1.4'

loop_
_geom_angle_atom_site_label_1
_geom_angle_atom_site_label_2
_geom_angle_atom_site_label_3
_geom_angle
C7 O2 C8 116.81(17)
C13 O3 C14 117.61(19)
C22 O5 C23 119.37(18)
C15 N1 N2 116.5(2)
C16 N2 N1 119.17(19)
C16 N2 H2 120.4
N1 N2 H2 120.4
C2 C1 C6 120.5(2)
C2 C1 H1 119.8
C6 C1 H1 119.8
C3 C2 C1 119.6(3)
C3 C2 H2A 120.2
C1 C2 H2A 120.2
C2 C3 C4 120.5(3)
C2 C3 H3 119.8
C4 C3 H3 119.8
C3 C4 C5 120.2(3)
C3 C4 H4 119.9
C5 C4 H4 119.9
C4 C5 C6 120.1(3)
C4 C5 H5 119.9
C6 C5 H5 119.9
C5 C6 C1 119.1(2)
C5 C6 C7 118.3(2)
C1 C6 C7 122.5(2)
O1 C7 O2 122.3(2)
O1 C7 C6 125.6(2)
O2 C7 C6 112.1(2)
C9 C8 C13 121.4(2)
C9 C8 O2 119.1(2)
C13 C8 O2 119.5(2)
C8 C9 C10 120.4(2)
C8 C9 H9 119.8
C10 C9 H9 119.8
C9 C10 C11 119.3(2)
C9 C10 H10 120.4
C11 C10 H10 120.4
C10 C11 C12 120.0(2)
C10 C11 C15 120.7(2)
C12 C11 C15 119.2(2)
C13 C12 C11 120.6(2)
C13 C12 H12 119.7
C11 C12 H12 119.7
O3 C13 C12 125.3(2)
O3 C13 C8 116.3(2)
C12 C13 C8 118.3(2)
O3 C14 H14A 109.5
O3 C14 H14B 109.5
H14A C14 H14B 109.5
O3 C14 H14C 109.5
H14A C14 H14C 109.5
H14B C14 H14C 109.5
N1 C15 C11 120.8(2)
N1 C15 H15 119.6
C11 C15 H15 119.6
O4 C16 N2 120.5(2)
O4 C16 C17 121.3(2)
N2 C16 C17 118.2(2)
C18 C17 C22 117.6(2)
C18 C17 C16 116.0(2)
C22 C17 C16 126.4(2)
C19 C18 C17 121.9(2)
C19 C18 H18 119.0
C17 C18 H18 119.0
C18 C19 C20 119.2(2)
C18 C19 H19 120.4
C20 C19 H19 120.4
C19 C20 C21 120.9(3)
C19 C20 H20 119.6
C21 C20 H20 119.6
C20 C21 C22 119.9(3)
C20 C21 H21 120.0
C22 C21 H21 120.0
O5 C22 C21 122.5(2)
O5 C22 C17 116.9(2)
C21 C22 C17 120.6(2)
O5 C23 H23A 109.5
O5 C23 H23B 109.5
H23A C23 H23B 109.5
O5 C23 H23C 109.5
H23A C23 H23C 109.5
H23B C23 H23C 109.5
H6A O6 H6B 113.7

loop_
_geom_bond_atom_site_label_1
_geom_bond_atom_site_label_2
_geom_bond_distance
O1 C7 1.197(2)
O2 C7 1.350(2)
O2 C8 1.406(3)
O3 C13 1.359(3)
O3 C14 1.423(3)
O4 C16 1.224(2)
O5 C22 1.367(3)
O5 C23 1.416(2)
N1 C15 1.267(3)
N1 N2 1.376(2)
N2 C16 1.350(3)
N2 H2 0.8600
C1 C2 1.377(3)
C1 C6 1.388(3)
C1 H1 0.9300
C2 C3 1.371(4)
C2 H2A 0.9300
C3 C4 1.369(4)
C3 H3 0.9300
C4 C5 1.377(3)
C4 H4 0.9300
C5 C6 1.379(3)
C5 H5 0.9300
C6 C7 1.475(3)
C8 C9 1.368(3)
C8 C13 1.389(3)
C9 C10 1.382(3)
C9 H9 0.9300
C10 C11 1.389(3)
C10 H10 0.9300
C11 C12 1.390(3)
C11 C15 1.463(3)
C12 C13 1.387(3)
C12 H12 0.9300
C14 H14A 0.9600
C14 H14B 0.9600
C14 H14C 0.9600
C15 H15 0.9300
C16 C17 1.490(3)
C17 C18 1.393(3)
C17 C22 1.400(3)
C18 C19 1.370(3)
C18 H18 0.9300
C19 C20 1.374(3)
C19 H19 0.9300
C20 C21 1.374(3)
C20 H20 0.9300
C21 C22 1.378(3)
C21 H21 0.9300
C23 H23A 0.9600
C23 H23B 0.9600
C23 H23C 0.9600
O6 H6A 0.8682
O6 H6B 0.8626

loop_
_geom_hbond_atom_site_label_D
_geom_hbond_atom_site_label_H
_geom_hbond_atom_site_label_A
_geom_hbond_site_symmetry_A
_geom_hbond_distance_DH
_geom_hbond_distance_HA
_geom_hbond_distance_DA
_geom_hbond_angle_DHA
_geom_hbond_publ_flag
N2 H2 O5 . 0.86 1.95 2.617(2) 133 yes
O6 H6A O4 3_766 0.87 1.95 2.814(2) 179 yes
O6 H6B N1 . 0.86 2.32 3.050(2) 142 yes
O6 H6B O4 . 0.86 2.34 3.108(3) 148 yes
C15 H15 O1 4_576 0.93 2.52 3.380(3) 155 yes

loop_
_geom_torsion_atom_site_label_1
_geom_torsion_atom_site_label_2
_geom_torsion_atom_site_label_3
_geom_torsion_atom_site_label_4
_geom_torsion
C15 N1 N2 C16 176.1(2)
C6 C1 C2 C3 0.6(3)
C1 C2 C3 C4 -0.3(4)
C2 C3 C4 C5 0.4(4)
C3 C4 C5 C6 -0.7(4)
C4 C5 C6 C1 1.0(3)
C4 C5 C6 C7 179.9(2)
C2 C1 C6 C5 -0.9(3)
C2 C1 C6 C7 -179.8(2)
C8 O2 C7 O1 1.6(3)
C8 O2 C7 C6 -179.3(2)
C5 C6 C7 O1 -0.5(3)
C1 C6 C7 O1 178.4(2)
C5 C6 C7 O2 -179.53(19)
C1 C6 C7 O2 -0.6(3)
C7 O2 C8 C9 -100.8(3)
C7 O2 C8 C13 82.9(3)
C13 C8 C9 C10 -0.8(4)
O2 C8 C9 C10 -177.0(2)
C8 C9 C10 C11 0.9(4)
C9 C10 C11 C12 -1.1(3)
C9 C10 C11 C15 -178.4(2)
C10 C11 C12 C13 1.0(3)
C15 C11 C12 C13 178.4(2)
C14 O3 C13 C12 -1.7(3)
C14 O3 C13 C8 178.4(2)
C11 C12 C13 O3 179.3(2)
C11 C12 C13 C8 -0.8(3)
C9 C8 C13 O3 -179.4(2)
O2 C8 C13 O3 -3.2(3)
C9 C8 C13 C12 0.7(3)
O2 C8 C13 C12 176.91(19)
N2 N1 C15 C11 176.18(18)
C10 C11 C15 N1 -12.5(3)
C12 C11 C15 N1 170.2(2)
N1 N2 C16 O4 -6.6(3)
N1 N2 C16 C17 174.48(18)
O4 C16 C17 C18 -0.2(3)
N2 C16 C17 C18 178.7(2)
O4 C16 C17 C22 178.5(2)
N2 C16 C17 C22 -2.6(3)
C22 C17 C18 C19 0.3(3)
C16 C17 C18 C19 179.2(2)
C17 C18 C19 C20 -0.5(4)
C18 C19 C20 C21 0.8(4)
C19 C20 C21 C22 -0.8(4)
C23 O5 C22 C21 -0.1(3)
C23 O5 C22 C17 179.99(19)
C20 C21 C22 O5 -179.3(2)
C20 C21 C22 C17 0.7(4)
C18 C17 C22 O5 179.52(19)
C16 C17 C22 O5 0.8(3)
C18 C17 C22 C21 -0.4(3)
C16 C17 C22 C21 -179.2(2)

loop_
_cod_related_entry_id
_cod_related_entry_database
_cod_related_entry_code
1 ChemSpider 30655114
